data_7016268
loop_
_publ_author_name
'Cordero, Beatriz'
'Roubeau, Olivier'
'Teat, Simon J.'
'Escuer, Albert'

_publ_section_title
;
 Building of a novel Mn(12) Single Molecule Magnet by assembly of
 anisotropic {Mn(3)(\m(3)-O)(salox)(3)}(+) triangles.
;
_journal_issue 27
_journal_name_full 'Dalton transactions (Cambridge, England : 2003)'
_journal_page_first 7127
_journal_page_last 7129
_journal_paper_doi 10.1039/c1dt10782h
_journal_volume 40
_journal_year 2011
_chemical_formula_moiety 'C90 H88 Mn12 N24 O36, 4(C H4 O), 2(H2 O)'
_chemical_formula_sum 'C94 H108 Mn12 N24 O42'
_chemical_formula_weight 2905.32
_chemical_name_systematic
;
?
;
_space_group_IT_number 2
_symmetry_cell_setting triclinic
_symmetry_space_group_name_Hall '-P 1'
_symmetry_space_group_name_H-M 'P -1'
_atom_sites_solution_hydrogens geom
_atom_sites_solution_primary direct
_atom_sites_solution_secondary difmap
_audit_creation_method SHELXL-97
_cell_angle_alpha 85.3010(10)
_cell_angle_beta 73.1710(10)
_cell_angle_gamma 66.3400(10)
_cell_formula_units_Z 1
_cell_length_a 12.3924(4)
_cell_length_b 14.1267(4)
_cell_length_c 18.9933(6)
_cell_measurement_reflns_used 9892
_cell_measurement_temperature 100(2)
_cell_measurement_theta_max 34.50
_cell_measurement_theta_min 3.04
_cell_volume 2912.89(16)
_computing_cell_refinement 'Bruker SAINT v7.56a'
_computing_data_collection 'Bruker APEX 2'
_computing_data_reduction 'Bruker SAINT v7.56a'
_computing_molecular_graphics 'Bruker SHELXTL'
_computing_publication_material 'Bruker SHELXTL & local programs'
_computing_structure_refinement 'Bruker SHELXTL'
_computing_structure_solution 'Bruker SHELXTL'
_diffrn_ambient_temperature 100(2)
_diffrn_measured_fraction_theta_full 0.985
_diffrn_measured_fraction_theta_max 0.985
_diffrn_measurement_device_type 'Bruker APEX II CCD diffractometer'
_diffrn_measurement_method '\w rotation with narrow frames'
_diffrn_radiation_monochromator 'silicon 111'
_diffrn_radiation_source 'Advanced Light Source station 11.3.1'
_diffrn_radiation_type synchrotron
_diffrn_radiation_wavelength 0.77490
_diffrn_reflns_av_R_equivalents 0.0448
_diffrn_reflns_av_sigmaI/netI 0.0600
_diffrn_reflns_limit_h_max 16
_diffrn_reflns_limit_h_min -16
_diffrn_reflns_limit_k_max 19
_diffrn_reflns_limit_k_min -19
_diffrn_reflns_limit_l_max 26
_diffrn_reflns_limit_l_min -26
_diffrn_reflns_number 38408
_diffrn_reflns_theta_full 32.06
_diffrn_reflns_theta_max 32.06
_diffrn_reflns_theta_min 2.93
_diffrn_standards_number 0
_exptl_absorpt_coefficient_mu 1.697
_exptl_absorpt_correction_T_max 0.82
_exptl_absorpt_correction_T_min 0.67
_exptl_absorpt_correction_type multi-scan
_exptl_absorpt_process_details 'SADABS v2.10 Bruker AXS Madison WI US'
_exptl_crystal_colour black
_exptl_crystal_density_diffrn 1.656
_exptl_crystal_density_method 'not measured'
_exptl_crystal_description block
_exptl_crystal_F_000 1476
_exptl_crystal_size_max 0.25
_exptl_crystal_size_mid 0.13
_exptl_crystal_size_min 0.12
_refine_diff_density_max 1.004
_refine_diff_density_min -0.507
_refine_diff_density_rms 0.096
_refine_ls_extinction_method none
_refine_ls_goodness_of_fit_ref 1.048
_refine_ls_hydrogen_treatment mixed
_refine_ls_matrix_type full
_refine_ls_number_parameters 804
_refine_ls_number_reflns 15429
_refine_ls_number_restraints 3
_refine_ls_restrained_S_all 1.048
_refine_ls_R_factor_all 0.0407
_refine_ls_R_factor_gt 0.0380
_refine_ls_shift/su_max 0.001
_refine_ls_shift/su_mean 0.000
_refine_ls_structure_factor_coef Fsqd
_refine_ls_weighting_details 'calc w=1/[\s^2^(Fo^2^)+(0.0530P)^2^+1.5853P] where P=(Fo^2^+2Fc^2^)/3'
_refine_ls_weighting_scheme calc
_refine_ls_wR_factor_gt 0.1086
_refine_ls_wR_factor_ref 0.1107
_reflns_number_gt 14116
_reflns_number_total 15429
_reflns_threshold_expression >2sigma(I)
_cod_data_source_file c1dt10782h.txt
_cod_data_source_block bc799
_cod_original_sg_symbol_H-M P-1
_cod_database_code 7016268

loop_
_symmetry_equiv_pos_as_xyz
'x, y, z'
'-x, -y, -z'

loop_
_atom_site_label
_atom_site_type_symbol
_atom_site_fract_x
_atom_site_fract_y
_atom_site_fract_z
_atom_site_U_iso_or_equiv
_atom_site_adp_type
_atom_site_occupancy
_atom_site_symmetry_multiplicity
_atom_site_calc_flag
_atom_site_refinement_flags
_atom_site_disorder_assembly
_atom_site_disorder_group
Mn1 Mn 0.59028(2) 0.55893(2) 0.452928(14) 0.01183(6) Uani 1 1 d . . .
Mn2 Mn 0.39318(2) 0.75111(2) 0.391584(15) 0.01330(6) Uani 1 1 d . . .
Mn3 Mn 0.45267(2) 0.51700(2) 0.343544(14) 0.01288(6) Uani 1 1 d . . .
Mn4 Mn 0.81550(2) 0.63788(2) 0.281565(14) 0.01319(6) Uani 1 1 d . . .
Mn5 Mn 0.61805(2) 0.66891(2) 0.190186(14) 0.01332(6) Uani 1 1 d . . .
Mn6 Mn 0.89837(2) 0.49551(2) 0.133235(14) 0.01365(6) Uani 1 1 d . . .
O1 O 0.47950(11) 0.60827(9) 0.39569(7) 0.0133(2) Uani 1 1 d . . .
O2 O 0.67813(12) 0.50946(10) 0.52331(7) 0.0157(2) Uani 1 1 d . . .
O3 O 0.46771(12) 0.78253(10) 0.45725(7) 0.0167(2) Uani 1 1 d . . .
O4 O 0.31482(13) 0.89336(10) 0.38378(8) 0.0190(3) Uani 1 1 d . . .
O5 O 0.31161(12) 0.62397(10) 0.32436(8) 0.0180(3) Uani 1 1 d . . .
O6 O 0.41404(12) 0.42127(10) 0.30441(7) 0.0171(3) Uani 1 1 d . . .
O7 O 0.59565(12) 0.42033(10) 0.44637(7) 0.0141(2) Uani 1 1 d . . .
O8 O 0.24220(14) 0.74419(12) 0.49019(9) 0.0277(3) Uani 1 1 d D . .
H8 H 0.264(3) 0.6887(17) 0.5118(16) 0.042 Uiso 1 1 d D . .
O9 O 0.77797(11) 0.60149(10) 0.20094(7) 0.0142(2) Uani 1 1 d . . .
O10 O 0.55842(11) 0.74119(10) 0.28696(7) 0.0149(2) Uani 1 1 d . . .
O11 O 0.86628(12) 0.69819(10) 0.34311(8) 0.0184(3) Uani 1 1 d . . .
O12 O 0.46515(12) 0.74032(11) 0.17387(7) 0.0198(3) Uani 1 1 d . . .
O13 O 0.80031(12) 0.52714(10) 0.06753(7) 0.0178(3) Uani 1 1 d . . .
O14 O 1.01900(12) 0.38525(10) 0.06752(7) 0.0176(3) Uani 1 1 d . . .
H14 H 0.724(3) 0.812(2) 0.1552(15) 0.026 Uiso 1 1 d . . .
O15 O 0.98030(12) 0.53773(10) 0.25196(7) 0.0174(3) Uani 1 1 d . . .
O16 O 0.66636(14) 0.80731(11) 0.14529(8) 0.0210(3) Uani 1 1 d . . .
O17 O 0.81534(14) 0.38484(12) 0.19342(8) 0.0222(3) Uani 1 1 d . . .
H17 H 0.741(3) 0.421(2) 0.2132(16) 0.033 Uiso 1 1 d . . .
O18 O 0.99682(13) 0.60142(11) 0.07540(8) 0.0187(3) Uani 1 1 d . . .
H18B H 0.995(2) 0.608(2) 0.0292(16) 0.028 Uiso 1 1 d D . .
H18C H 1.067(3) 0.581(2) 0.0740(15) 0.028 Uiso 1 1 d D . .
N1 N 0.56236(14) 0.70307(12) 0.47608(8) 0.0146(3) Uani 1 1 d . . .
N2 N 0.29624(14) 0.72469(12) 0.33329(8) 0.0153(3) Uani 1 1 d . . .
N3 N 0.57205(14) 0.39873(12) 0.38352(8) 0.0136(3) Uani 1 1 d . . .
N4 N 0.75419(14) 0.53120(12) 0.35940(9) 0.0169(3) Uani 1 1 d . . .
N5 N 0.82196(14) 0.44023(12) 0.35448(9) 0.0168(3) Uani 1 1 d . . .
N6 N 0.88338(16) 0.35334(14) 0.35097(11) 0.0260(4) Uani 1 1 d . . .
N7 N 0.57120(15) 0.52936(13) 0.23300(9) 0.0187(3) Uani 1 1 d . . .
N8 N 0.53161(17) 0.50675(15) 0.18500(10) 0.0249(4) Uani 1 1 d . . .
N9 N 0.4958(2) 0.48707(19) 0.14123(12) 0.0381(5) Uani 1 1 d . . .
N10 N 0.65117(14) 0.75408(12) 0.30703(8) 0.0143(3) Uani 1 1 d . . .
N11 N 0.68694(14) 0.60796(12) 0.08673(8) 0.0152(3) Uani 1 1 d . . .
N12 N 1.00736(14) 0.46311(12) 0.19968(8) 0.0151(3) Uani 1 1 d . . .
C1 C 0.74966(16) 0.55056(15) 0.53972(10) 0.0159(3) Uani 1 1 d . . .
C2 C 0.84899(17) 0.48526(16) 0.56526(10) 0.0193(4) Uani 1 1 d . . .
H2A H 0.8693 0.4129 0.5659 0.023 Uiso 1 1 calc R . .
C3 C 0.91782(19) 0.52502(18) 0.58956(11) 0.0243(4) Uani 1 1 d . . .
H3A H 0.9850 0.4799 0.6067 0.029 Uiso 1 1 calc R . .
C4 C 0.8888(2) 0.63156(19) 0.58901(12) 0.0276(4) Uani 1 1 d . . .
H4A H 0.9350 0.6591 0.6067 0.033 Uiso 1 1 calc R . .
C5 C 0.7927(2) 0.69631(17) 0.56262(11) 0.0235(4) Uani 1 1 d . . .
H5A H 0.7737 0.7685 0.5618 0.028 Uiso 1 1 calc R . .
C6 C 0.72214(17) 0.65750(15) 0.53689(10) 0.0175(3) Uani 1 1 d . . .
C7 C 0.62234(17) 0.72981(14) 0.51063(10) 0.0171(3) Uani 1 1 d . . .
H7A H 0.5992 0.8015 0.5193 0.021 Uiso 1 1 calc R . .
C8 C 0.23173(17) 0.94779(14) 0.34888(10) 0.0179(3) Uani 1 1 d . . .
C9 C 0.1975(2) 1.05564(15) 0.34715(11) 0.0232(4) Uani 1 1 d . . .
H9A H 0.2363 1.0865 0.3687 0.028 Uiso 1 1 calc R . .
C10 C 0.1081(2) 1.11695(16) 0.31441(12) 0.0265(4) Uani 1 1 d . . .
H10A H 0.0868 1.1895 0.3134 0.032 Uiso 1 1 calc R . .
C11 C 0.0483(2) 1.07416(17) 0.28278(12) 0.0285(5) Uani 1 1 d . . .
H11A H -0.0146 1.1170 0.2614 0.034 Uiso 1 1 calc R . .
C12 C 0.08243(19) 0.96878(16) 0.28316(12) 0.0252(4) Uani 1 1 d . . .
H12A H 0.0426 0.9391 0.2614 0.030 Uiso 1 1 calc R . .
C13 C 0.17499(17) 0.90336(14) 0.31494(11) 0.0190(4) Uani 1 1 d . . .
C14 C 0.20965(17) 0.79298(14) 0.30938(10) 0.0179(3) Uani 1 1 d . . .
H14A H 0.1658 0.7691 0.2866 0.021 Uiso 1 1 calc R . .
C15 C 0.48466(17) 0.32372(14) 0.28277(10) 0.0163(3) Uani 1 1 d . . .
C16 C 0.45535(19) 0.27680(15) 0.23226(11) 0.0213(4) Uani 1 1 d . . .
H16A H 0.3885 0.3165 0.2131 0.026 Uiso 1 1 calc R . .
C17 C 0.5227(2) 0.17400(17) 0.21042(12) 0.0265(4) Uani 1 1 d . . .
H17A H 0.5011 0.1439 0.1766 0.032 Uiso 1 1 calc R . .
C18 C 0.6218(2) 0.11356(16) 0.23706(13) 0.0281(4) Uani 1 1 d . . .
H18A H 0.6679 0.0430 0.2213 0.034 Uiso 1 1 calc R . .
C19 C 0.6523(2) 0.15740(15) 0.28665(11) 0.0235(4) Uani 1 1 d . . .
H19A H 0.7190 0.1162 0.3056 0.028 Uiso 1 1 calc R . .
C20 C 0.58589(17) 0.26257(14) 0.30969(10) 0.0168(3) Uani 1 1 d . . .
C21 C 0.61737(17) 0.30198(14) 0.36492(10) 0.0162(3) Uani 1 1 d . . .
H21A H 0.6740 0.2545 0.3887 0.019 Uiso 1 1 calc R . .
C22 C 0.1185(2) 0.8107(2) 0.51462(15) 0.0375(6) Uani 1 1 d . . .
H22A H 0.0785 0.7849 0.5597 0.056 Uiso 1 1 calc R . .
H22B H 0.0782 0.8140 0.4765 0.056 Uiso 1 1 calc R . .
H22C H 0.1120 0.8800 0.5248 0.056 Uiso 1 1 calc R . .
C23 C 0.81657(17) 0.79300(14) 0.37280(10) 0.0171(3) Uani 1 1 d . . .
C24 C 0.88470(19) 0.82332(16) 0.40737(11) 0.0214(4) Uani 1 1 d . . .
H24A H 0.9659 0.7771 0.4064 0.026 Uiso 1 1 calc R . .
C25 C 0.8349(2) 0.91948(16) 0.44276(12) 0.0248(4) Uani 1 1 d . . .
H25A H 0.8827 0.9384 0.4655 0.030 Uiso 1 1 calc R . .
C26 C 0.7154(2) 0.98950(16) 0.44568(12) 0.0251(4) Uani 1 1 d . . .
H26A H 0.6808 1.0545 0.4714 0.030 Uiso 1 1 calc R . .
C27 C 0.64904(19) 0.96198(15) 0.41034(11) 0.0214(4) Uani 1 1 d . . .
H27A H 0.5685 1.0095 0.4111 0.026 Uiso 1 1 calc R . .
C28 C 0.69751(17) 0.86518(14) 0.37303(10) 0.0168(3) Uani 1 1 d . . .
C29 C 0.61886(17) 0.84099(14) 0.34088(10) 0.0161(3) Uani 1 1 d . . .
H29 H 0.5387 0.8920 0.3449 0.019 Uiso 1 1 calc R . .
C30 C 0.43565(17) 0.76477(15) 0.11092(10) 0.0183(3) Uani 1 1 d . . .
C31 C 0.31990(19) 0.84255(16) 0.11313(12) 0.0242(4) Uani 1 1 d . . .
H31A H 0.2672 0.8779 0.1585 0.029 Uiso 1 1 calc R . .
C32 C 0.2818(2) 0.86824(18) 0.04984(13) 0.0287(4) Uani 1 1 d . . .
H32A H 0.2030 0.9208 0.0524 0.034 Uiso 1 1 calc R . .
C33 C 0.3573(2) 0.8181(2) -0.01748(13) 0.0323(5) Uani 1 1 d . . .
H33A H 0.3300 0.8350 -0.0605 0.039 Uiso 1 1 calc R . .
C34 C 0.4722(2) 0.74350(18) -0.02088(12) 0.0273(4) Uani 1 1 d . . .
H34A H 0.5243 0.7097 -0.0669 0.033 Uiso 1 1 calc R . .
C35 C 0.51408(18) 0.71622(15) 0.04229(11) 0.0195(4) Uani 1 1 d . . .
C36 C 0.63568(18) 0.63662(15) 0.03395(10) 0.0183(3) Uani 1 1 d . . .
H36A H 0.6806 0.6034 -0.0132 0.022 Uiso 1 1 calc R . .
C37 C 1.10953(17) 0.30181(14) 0.08203(10) 0.0183(3) Uani 1 1 d . . .
C38 C 1.1675(2) 0.21678(16) 0.03150(12) 0.0257(4) Uani 1 1 d . . .
H38A H 1.1414 0.2199 -0.0113 0.031 Uiso 1 1 calc R . .
C39 C 1.2620(2) 0.12881(18) 0.04340(14) 0.0340(5) Uani 1 1 d . . .
H39A H 1.3002 0.0722 0.0086 0.041 Uiso 1 1 calc R . .
C40 C 1.3017(2) 0.12195(17) 0.10547(15) 0.0340(5) Uani 1 1 d . . .
H40A H 1.3657 0.0606 0.1137 0.041 Uiso 1 1 calc R . .
C41 C 1.2477(2) 0.20471(16) 0.15511(13) 0.0260(4) Uani 1 1 d . . .
H41A H 1.2759 0.2003 0.1972 0.031 Uiso 1 1 calc R . .
C42 C 1.15139(17) 0.29579(14) 0.14471(11) 0.0192(4) Uani 1 1 d . . .
C43 C 1.10221(17) 0.37995(15) 0.19878(10) 0.0183(3) Uani 1 1 d . . .
H43A H 1.1425 0.3732 0.2357 0.022 Uiso 1 1 calc R . .
C44 C 0.5748(2) 0.90899(18) 0.15669(17) 0.0377(6) Uani 1 1 d . . .
H44A H 0.6116 0.9579 0.1340 0.057 Uiso 1 1 calc R . .
H44B H 0.5387 0.9256 0.2096 0.057 Uiso 1 1 calc R . .
H44C H 0.5108 0.9140 0.1343 0.057 Uiso 1 1 calc R . .
C45 C 0.8169(2) 0.30279(19) 0.15299(15) 0.0355(5) Uani 1 1 d . . .
H45A H 0.7775 0.2624 0.1869 0.053 Uiso 1 1 calc R . .
H45B H 0.9020 0.2578 0.1283 0.053 Uiso 1 1 calc R . .
H45C H 0.7723 0.3320 0.1161 0.053 Uiso 1 1 calc R . .
O1S O 0.22215(15) 0.54331(13) 0.09130(9) 0.0268(3) Uani 1 1 d . . .
H1S H 0.216(3) 0.552(2) 0.1337(18) 0.040 Uiso 1 1 d . . .
C1S C 0.2864(3) 0.6000(2) 0.04543(15) 0.0396(6) Uani 1 1 d . . .
H1S1 H 0.2515 0.6712 0.0652 0.059 Uiso 1 1 calc R . .
H1S2 H 0.2786 0.6002 -0.0045 0.059 Uiso 1 1 calc R . .
H1S3 H 0.3733 0.5674 0.0440 0.059 Uiso 1 1 calc R . .
O1W O 0.17785(17) 0.59509(16) 0.23387(9) 0.0338(4) Uani 1 1 d . . .
H1W H 0.224(3) 0.583(3) 0.2627(19) 0.051 Uiso 1 1 d D . .
H2W H 0.121(3) 0.575(3) 0.2546(19) 0.051 Uiso 1 1 d D . .
O2S O 0.87964(14) 0.75847(12) 0.17917(9) 0.0242(3) Uani 1 1 d . . .
H2S H 0.917(3) 0.719(2) 0.1464(17) 0.036 Uiso 1 1 d . . .
C2S C 0.9519(3) 0.8142(2) 0.18393(16) 0.0388(6) Uani 1 1 d . . .
H2S1 H 0.9064 0.8662 0.2245 0.058 Uiso 1 1 calc R . .
H2S2 H 0.9697 0.8485 0.1376 0.058 Uiso 1 1 calc R . .
H2S3 H 1.0291 0.7660 0.1929 0.058 Uiso 1 1 calc R . .

loop_
_atom_site_aniso_label
_atom_site_aniso_U_11
_atom_site_aniso_U_22
_atom_site_aniso_U_33
_atom_site_aniso_U_23
_atom_site_aniso_U_13
_atom_site_aniso_U_12
Mn1 0.01227(12) 0.01072(12) 0.01268(12) -0.00009(9) -0.00534(9) -0.00338(9)
Mn2 0.01262(13) 0.01055(12) 0.01531(13) -0.00037(9) -0.00527(10) -0.00207(10)
Mn3 0.01304(13) 0.01130(12) 0.01464(13) -0.00049(9) -0.00638(10) -0.00325(10)
Mn4 0.01202(12) 0.01278(13) 0.01412(13) -0.00141(9) -0.00487(9) -0.00307(10)
Mn5 0.01146(12) 0.01419(13) 0.01280(13) -0.00080(9) -0.00431(9) -0.00268(10)
Mn6 0.01217(13) 0.01330(13) 0.01309(13) -0.00124(9) -0.00370(9) -0.00221(10)
O1 0.0135(6) 0.0122(6) 0.0141(6) 0.0003(4) -0.0059(4) -0.0036(5)
O2 0.0162(6) 0.0161(6) 0.0180(6) 0.0017(5) -0.0092(5) -0.0068(5)
O3 0.0178(6) 0.0107(6) 0.0193(6) -0.0017(5) -0.0086(5) -0.0005(5)
O4 0.0197(6) 0.0136(6) 0.0220(7) 0.0004(5) -0.0096(5) -0.0023(5)
O5 0.0190(6) 0.0129(6) 0.0243(7) 0.0000(5) -0.0109(5) -0.0052(5)
O6 0.0180(6) 0.0139(6) 0.0200(6) -0.0020(5) -0.0083(5) -0.0046(5)
O7 0.0168(6) 0.0141(6) 0.0133(6) -0.0005(4) -0.0075(5) -0.0055(5)
O8 0.0168(7) 0.0245(7) 0.0262(8) 0.0100(6) 0.0001(6) 0.0016(6)
O9 0.0126(6) 0.0141(6) 0.0144(6) -0.0012(4) -0.0045(4) -0.0029(5)
O10 0.0121(6) 0.0178(6) 0.0158(6) -0.0019(5) -0.0053(5) -0.0054(5)
O11 0.0179(6) 0.0156(6) 0.0209(6) -0.0044(5) -0.0081(5) -0.0029(5)
O12 0.0140(6) 0.0250(7) 0.0167(6) 0.0003(5) -0.0064(5) -0.0025(5)
O13 0.0128(6) 0.0187(6) 0.0166(6) -0.0042(5) -0.0043(5) 0.0001(5)
O14 0.0175(6) 0.0151(6) 0.0155(6) -0.0012(5) -0.0039(5) -0.0017(5)
O15 0.0143(6) 0.0185(6) 0.0183(6) -0.0043(5) -0.0050(5) -0.0040(5)
O16 0.0216(7) 0.0168(6) 0.0246(7) 0.0034(5) -0.0093(6) -0.0061(5)
O17 0.0204(7) 0.0222(7) 0.0227(7) -0.0005(5) -0.0034(5) -0.0087(6)
O18 0.0173(6) 0.0202(7) 0.0168(6) 0.0010(5) -0.0043(5) -0.0059(5)
N1 0.0156(7) 0.0133(7) 0.0143(7) 0.0004(5) -0.0050(5) -0.0047(5)
N2 0.0146(7) 0.0127(7) 0.0173(7) 0.0003(5) -0.0046(5) -0.0039(5)
N3 0.0158(7) 0.0141(7) 0.0114(6) -0.0002(5) -0.0053(5) -0.0052(5)
N4 0.0136(7) 0.0145(7) 0.0180(7) 0.0004(5) -0.0020(6) -0.0027(6)
N5 0.0134(7) 0.0192(8) 0.0170(7) 0.0004(6) -0.0044(6) -0.0054(6)
N6 0.0191(8) 0.0173(8) 0.0360(10) 0.0011(7) -0.0087(7) -0.0012(6)
N7 0.0168(7) 0.0192(7) 0.0172(7) 0.0013(6) -0.0017(6) -0.0065(6)
N8 0.0277(9) 0.0281(9) 0.0221(8) 0.0019(7) -0.0066(7) -0.0147(7)
N9 0.0518(13) 0.0507(13) 0.0273(10) 0.0046(9) -0.0160(9) -0.0330(11)
N10 0.0131(7) 0.0161(7) 0.0146(7) 0.0010(5) -0.0050(5) -0.0058(5)
N11 0.0129(7) 0.0147(7) 0.0164(7) -0.0002(5) -0.0040(5) -0.0039(5)
N12 0.0144(7) 0.0147(7) 0.0149(7) -0.0012(5) -0.0031(5) -0.0049(6)
C1 0.0149(8) 0.0210(9) 0.0132(8) 0.0013(6) -0.0046(6) -0.0082(7)
C2 0.0155(8) 0.0247(9) 0.0174(8) 0.0024(7) -0.0057(7) -0.0072(7)
C3 0.0198(9) 0.0361(11) 0.0205(9) 0.0050(8) -0.0096(7) -0.0127(8)
C4 0.0290(11) 0.0378(12) 0.0272(10) 0.0030(9) -0.0148(9) -0.0200(9)
C5 0.0313(11) 0.0262(10) 0.0213(9) 0.0019(7) -0.0116(8) -0.0170(9)
C6 0.0186(8) 0.0209(9) 0.0153(8) 0.0011(6) -0.0059(6) -0.0094(7)
C7 0.0211(9) 0.0168(8) 0.0148(8) -0.0004(6) -0.0058(7) -0.0081(7)
C8 0.0163(8) 0.0130(8) 0.0181(8) 0.0011(6) -0.0031(6) -0.0010(6)
C9 0.0253(10) 0.0147(9) 0.0241(9) -0.0006(7) -0.0059(8) -0.0031(7)
C10 0.0263(10) 0.0157(9) 0.0251(10) 0.0016(7) -0.0043(8) 0.0020(8)
C11 0.0247(10) 0.0212(10) 0.0288(11) 0.0053(8) -0.0100(8) 0.0025(8)
C12 0.0219(10) 0.0224(10) 0.0279(10) 0.0040(8) -0.0119(8) -0.0025(8)
C13 0.0158(8) 0.0151(8) 0.0212(9) 0.0025(6) -0.0057(7) -0.0011(7)
C14 0.0163(8) 0.0178(8) 0.0196(9) 0.0031(6) -0.0076(7) -0.0055(7)
C15 0.0179(8) 0.0161(8) 0.0153(8) -0.0013(6) -0.0040(6) -0.0073(7)
C16 0.0258(9) 0.0188(9) 0.0215(9) -0.0021(7) -0.0117(7) -0.0070(7)
C17 0.0332(11) 0.0236(10) 0.0261(10) -0.0054(8) -0.0133(9) -0.0099(9)
C18 0.0363(12) 0.0161(9) 0.0320(11) -0.0064(8) -0.0147(9) -0.0057(8)
C19 0.0304(10) 0.0148(8) 0.0241(9) -0.0015(7) -0.0121(8) -0.0044(7)
C20 0.0203(8) 0.0142(8) 0.0166(8) -0.0006(6) -0.0065(7) -0.0063(7)
C21 0.0182(8) 0.0134(8) 0.0164(8) 0.0010(6) -0.0073(6) -0.0042(6)
C22 0.0201(10) 0.0371(13) 0.0371(13) 0.0112(10) 0.0000(9) -0.0005(9)
C23 0.0187(8) 0.0164(8) 0.0167(8) -0.0006(6) -0.0050(6) -0.0072(7)
C24 0.0232(9) 0.0220(9) 0.0221(9) -0.0014(7) -0.0100(7) -0.0091(8)
C25 0.0290(10) 0.0231(10) 0.0282(10) -0.0030(8) -0.0130(8) -0.0121(8)
C26 0.0326(11) 0.0178(9) 0.0270(10) -0.0045(7) -0.0112(8) -0.0092(8)
C27 0.0239(9) 0.0160(8) 0.0233(9) -0.0016(7) -0.0075(7) -0.0058(7)
C28 0.0194(8) 0.0159(8) 0.0165(8) -0.0006(6) -0.0056(6) -0.0079(7)
C29 0.0161(8) 0.0145(8) 0.0167(8) 0.0011(6) -0.0046(6) -0.0051(6)
C30 0.0170(8) 0.0190(8) 0.0193(9) 0.0028(7) -0.0082(7) -0.0055(7)
C31 0.0189(9) 0.0248(10) 0.0241(10) 0.0014(7) -0.0079(7) -0.0027(8)
C32 0.0234(10) 0.0273(11) 0.0310(11) 0.0042(8) -0.0143(8) -0.0017(8)
C33 0.0302(11) 0.0388(13) 0.0253(11) 0.0078(9) -0.0161(9) -0.0066(10)
C34 0.0251(10) 0.0323(11) 0.0203(10) 0.0034(8) -0.0100(8) -0.0050(9)
C35 0.0180(9) 0.0211(9) 0.0190(9) 0.0029(7) -0.0078(7) -0.0060(7)
C36 0.0189(9) 0.0193(8) 0.0152(8) -0.0004(6) -0.0044(6) -0.0063(7)
C37 0.0171(8) 0.0140(8) 0.0194(9) 0.0012(6) -0.0025(7) -0.0038(7)
C38 0.0286(10) 0.0196(9) 0.0221(10) -0.0020(7) -0.0067(8) -0.0024(8)
C39 0.0335(12) 0.0198(10) 0.0363(12) -0.0072(9) -0.0094(10) 0.0031(9)
C40 0.0301(11) 0.0185(10) 0.0435(13) -0.0043(9) -0.0147(10) 0.0042(8)
C41 0.0231(10) 0.0187(9) 0.0325(11) 0.0022(8) -0.0124(8) -0.0015(8)
C42 0.0169(8) 0.0141(8) 0.0224(9) 0.0011(7) -0.0048(7) -0.0023(7)
C43 0.0164(8) 0.0187(8) 0.0194(9) 0.0022(7) -0.0071(7) -0.0055(7)
C44 0.0379(13) 0.0188(10) 0.0607(17) 0.0065(10) -0.0251(12) -0.0088(9)
C45 0.0384(13) 0.0284(11) 0.0397(13) -0.0058(10) -0.0016(10) -0.0182(10)
O1S 0.0262(8) 0.0348(8) 0.0215(7) -0.0020(6) -0.0067(6) -0.0136(7)
C1S 0.0440(15) 0.0505(16) 0.0341(13) 0.0029(11) -0.0101(11) -0.0294(13)
O1W 0.0300(9) 0.0574(12) 0.0255(8) 0.0028(7) -0.0119(7) -0.0262(8)
O2S 0.0219(7) 0.0242(7) 0.0256(7) -0.0058(6) -0.0040(6) -0.0087(6)
C2S 0.0372(13) 0.0376(13) 0.0474(15) -0.0033(11) -0.0114(11) -0.0200(11)

loop_
_atom_type_symbol
_atom_type_description
_atom_type_scat_dispersion_real
_atom_type_scat_dispersion_imag
_atom_type_scat_source
C C -0.0020 0.0020 'WCROMER Program in WinGX L.Kissel & R.H.Pratt Acta Cryst A46 170 1990'
H H 0.0000 0.0000 'WCROMER Program in WinGX L.Kissel & R.H.Pratt Acta Cryst A46 170 1990'
N N -0.0031 0.0040 'WCROMER Program in WinGX L.Kissel & R.H.Pratt Acta Cryst A46 170 1990'
O O -0.0041 0.0074 'WCROMER Program in WinGX L.Kissel & R.H.Pratt Acta Cryst A46 170 1990'
Mn Mn 0.2237 0.8587 'WCROMER Program in WinGX L.Kissel & R.H.Pratt Acta Cryst A46 170 1990'

loop_
_geom_angle_atom_site_label_1
_geom_angle_atom_site_label_2
_geom_angle_atom_site_label_3
_geom_angle
_geom_angle_site_symmetry_1
_geom_angle_site_symmetry_3
_geom_angle_publ_flag
O1 Mn1 O2 170.24(6) . . ?
O1 Mn1 O7 90.43(5) . . ?
O2 Mn1 O7 87.20(5) . . ?
O1 Mn1 N1 90.37(6) . . ?
O2 Mn1 N1 90.34(6) . . ?
O7 Mn1 N1 170.02(6) . . ?
O1 Mn1 N4 94.82(6) . . ?
O2 Mn1 N4 94.79(6) . . ?
O7 Mn1 N4 94.05(6) . . ?
N1 Mn1 N4 95.80(6) . . ?
O1 Mn1 O7 83.41(5) . 2_666 ?
O2 Mn1 O7 86.88(5) . 2_666 ?
O7 Mn1 O7 82.04(5) . 2_666 ?
N1 Mn1 O7 88.17(5) . 2_666 ?
N4 Mn1 O7 175.68(5) . 2_666 ?
O4 Mn2 O1 176.92(6) . . ?
O4 Mn2 O3 86.93(6) . . ?
O1 Mn2 O3 92.61(5) . . ?
O4 Mn2 N2 90.88(6) . . ?
O1 Mn2 N2 89.93(6) . . ?
O3 Mn2 N2 172.92(6) . . ?
O4 Mn2 O8 93.61(6) . . ?
O1 Mn2 O8 89.43(6) . . ?
O3 Mn2 O8 88.97(6) . . ?
N2 Mn2 O8 84.44(6) . . ?
O4 Mn2 O10 91.61(5) . . ?
O1 Mn2 O10 85.37(5) . . ?
O3 Mn2 O10 92.70(5) . . ?
N2 Mn2 O10 94.09(5) . . ?
O8 Mn2 O10 174.60(5) . . ?
O4 Mn2 Mn3 150.18(4) . . ?
O1 Mn2 Mn3 30.22(4) . . ?
O3 Mn2 Mn3 122.82(4) . . ?
N2 Mn2 Mn3 59.85(4) . . ?
O8 Mn2 Mn3 89.35(4) . . ?
O10 Mn2 Mn3 85.43(3) . . ?
O1 Mn3 O6 171.87(6) . . ?
O1 Mn3 O5 92.40(6) . . ?
O6 Mn3 O5 88.43(6) . . ?
O1 Mn3 N3 88.87(6) . . ?
O6 Mn3 N3 88.49(6) . . ?
O5 Mn3 N3 166.64(6) . . ?
O1 Mn3 N7 97.89(6) . . ?
O6 Mn3 N7 90.17(6) . . ?
O5 Mn3 N7 91.73(6) . . ?
N3 Mn3 N7 101.27(6) . . ?
O1 Mn3 Mn2 30.29(4) . . ?
O6 Mn3 Mn2 151.20(4) . . ?
O5 Mn3 Mn2 62.80(4) . . ?
N3 Mn3 Mn2 119.14(4) . . ?
N7 Mn3 Mn2 91.94(4) . . ?
O11 Mn4 O9 164.34(6) . . ?
O11 Mn4 O15 87.15(6) . . ?
O9 Mn4 O15 92.35(5) . . ?
O11 Mn4 N10 90.14(6) . . ?
O9 Mn4 N10 88.66(6) . . ?
O15 Mn4 N10 173.49(6) . . ?
O11 Mn4 N4 99.73(6) . . ?
O9 Mn4 N4 95.93(6) . . ?
O15 Mn4 N4 92.15(6) . . ?
N10 Mn4 N4 94.14(6) . . ?
O12 Mn5 O9 175.81(6) . . ?
O12 Mn5 O10 90.49(6) . . ?
O9 Mn5 O10 91.27(5) . . ?
O12 Mn5 N11 90.24(6) . . ?
O9 Mn5 N11 87.56(6) . . ?
O10 Mn5 N11 173.18(6) . . ?
O12 Mn5 N7 92.05(6) . . ?
O9 Mn5 N7 91.55(6) . . ?
O10 Mn5 N7 95.76(6) . . ?
N11 Mn5 N7 90.99(6) . . ?
O12 Mn5 O16 87.97(6) . . ?
O9 Mn5 O16 88.39(5) . . ?
O10 Mn5 O16 85.23(5) . . ?
N11 Mn5 O16 88.01(6) . . ?
N7 Mn5 O16 179.00(6) . . ?
O9 Mn6 O13 92.25(6) . . ?
O9 Mn6 O14 177.98(6) . . ?
O13 Mn6 O14 88.64(6) . . ?
O9 Mn6 N12 88.90(6) . . ?
O13 Mn6 N12 177.73(6) . . ?
O14 Mn6 N12 90.28(6) . . ?
O9 Mn6 O17 88.91(6) . . ?
O13 Mn6 O17 91.68(6) . . ?
O14 Mn6 O17 89.25(6) . . ?
N12 Mn6 O17 90.30(6) . . ?
O9 Mn6 O18 92.69(5) . . ?
O13 Mn6 O18 92.64(6) . . ?
O14 Mn6 O18 89.08(5) . . ?
N12 Mn6 O18 85.36(6) . . ?
O17 Mn6 O18 175.34(6) . . ?
Mn3 O1 Mn2 119.49(7) . . ?
Mn3 O1 Mn1 121.00(7) . . ?
Mn2 O1 Mn1 119.50(7) . . ?
C1 O2 Mn1 125.31(11) . . ?
N1 O3 Mn2 118.08(10) . . ?
C8 O4 Mn2 131.01(12) . . ?
N2 O5 Mn3 117.74(10) . . ?
C15 O6 Mn3 128.41(12) . . ?
N3 O7 Mn1 114.68(10) . . ?
N3 O7 Mn1 105.13(9) . 2_666 ?
Mn1 O7 Mn1 97.96(5) . 2_666 ?
C22 O8 Mn2 130.68(13) . . ?
C22 O8 H8 117(2) . . ?
Mn2 O8 H8 112(2) . . ?
Mn6 O9 Mn4 119.95(7) . . ?
Mn6 O9 Mn5 120.20(7) . . ?
Mn4 O9 Mn5 119.82(7) . . ?
N10 O10 Mn5 112.40(10) . . ?
N10 O10 Mn2 111.10(9) . . ?
Mn5 O10 Mn2 131.58(6) . . ?
C23 O11 Mn4 130.27(12) . . ?
C30 O12 Mn5 129.80(12) . . ?
N11 O13 Mn6 118.15(10) . . ?
C37 O14 Mn6 128.01(12) . . ?
N12 O15 Mn4 117.19(10) . . ?
C44 O16 Mn5 120.58(14) . . ?
C44 O16 H14 105(2) . . ?
Mn5 O16 H14 117(2) . . ?
C45 O17 Mn6 119.67(13) . . ?
C45 O17 H17 106(2) . . ?
Mn6 O17 H17 106(2) . . ?
Mn6 O18 H18B 109.6(18) . . ?
Mn6 O18 H18C 115(2) . . ?
H18B O18 H18C 106(2) . . ?
C7 N1 O3 115.91(15) . . ?
C7 N1 Mn1 125.87(13) . . ?
O3 N1 Mn1 118.14(11) . . ?
C14 N2 O5 114.83(15) . . ?
C14 N2 Mn2 127.01(13) . . ?
O5 N2 Mn2 117.69(11) . . ?
C21 N3 O7 114.56(14) . . ?
C21 N3 Mn3 128.17(13) . . ?
O7 N3 Mn3 116.52(10) . . ?
N5 N4 Mn1 109.71(12) . . ?
N5 N4 Mn4 118.33(12) . . ?
Mn1 N4 Mn4 131.87(7) . . ?
N6 N5 N4 178.0(2) . . ?
N8 N7 Mn3 107.91(12) . . ?
N8 N7 Mn5 105.95(12) . . ?
Mn3 N7 Mn5 126.75(8) . . ?
N9 N8 N7 179.4(2) . . ?
C29 N10 O10 115.16(15) . . ?
C29 N10 Mn4 127.85(13) . . ?
O10 N10 Mn4 116.99(11) . . ?
C36 N11 O13 114.20(15) . . ?
C36 N11 Mn5 126.79(13) . . ?
O13 N11 Mn5 119.00(11) . . ?
C43 N12 O15 115.13(15) . . ?
C43 N12 Mn6 127.13(13) . . ?
O15 N12 Mn6 117.74(11) . . ?
O2 C1 C2 118.43(16) . . ?
O2 C1 C6 121.98(16) . . ?
C2 C1 C6 119.43(17) . . ?
C3 C2 C1 120.71(19) . . ?
C3 C2 H2A 119.6 . . ?
C1 C2 H2A 119.6 . . ?
C2 C3 C4 120.22(19) . . ?
C2 C3 H3A 119.9 . . ?
C4 C3 H3A 119.9 . . ?
C5 C4 C3 119.52(19) . . ?
C5 C4 H4A 120.2 . . ?
C3 C4 H4A 120.2 . . ?
C4 C5 C6 121.27(19) . . ?
C4 C5 H5A 119.4 . . ?
C6 C5 H5A 119.4 . . ?
C5 C6 C1 118.80(18) . . ?
C5 C6 C7 118.25(17) . . ?
C1 C6 C7 122.92(17) . . ?
N1 C7 C6 124.09(17) . . ?
N1 C7 H7A 118.0 . . ?
C6 C7 H7A 118.0 . . ?
O4 C8 C9 117.91(18) . . ?
O4 C8 C13 123.41(16) . . ?
C9 C8 C13 118.67(18) . . ?
C10 C9 C8 120.7(2) . . ?
C10 C9 H9A 119.6 . . ?
C8 C9 H9A 119.6 . . ?
C9 C10 C11 121.10(19) . . ?
C9 C10 H10A 119.4 . . ?
C11 C10 H10A 119.4 . . ?
C12 C11 C10 118.65(19) . . ?
C12 C11 H11A 120.7 . . ?
C10 C11 H11A 120.7 . . ?
C11 C12 C13 121.9(2) . . ?
C11 C12 H12A 119.1 . . ?
C13 C12 H12A 119.1 . . ?
C8 C13 C12 118.94(18) . . ?
C8 C13 C14 122.86(17) . . ?
C12 C13 C14 118.18(19) . . ?
N2 C14 C13 124.34(18) . . ?
N2 C14 H14A 117.8 . . ?
C13 C14 H14A 117.8 . . ?
O6 C15 C16 118.42(17) . . ?
O6 C15 C20 123.40(16) . . ?
C16 C15 C20 118.13(17) . . ?
C17 C16 C15 120.75(19) . . ?
C17 C16 H16A 119.6 . . ?
C15 C16 H16A 119.6 . . ?
C16 C17 C18 121.26(19) . . ?
C16 C17 H17A 119.4 . . ?
C18 C17 H17A 119.4 . . ?
C19 C18 C17 119.20(19) . . ?
C19 C18 H18A 120.4 . . ?
C17 C18 H18A 120.4 . . ?
C18 C19 C20 120.98(19) . . ?
C18 C19 H19A 119.5 . . ?
C20 C19 H19A 119.5 . . ?
C19 C20 C15 119.66(17) . . ?
C19 C20 C21 118.24(17) . . ?
C15 C20 C21 121.88(16) . . ?
N3 C21 C20 122.84(16) . . ?
N3 C21 H21A 118.6 . . ?
C20 C21 H21A 118.6 . . ?
O8 C22 H22A 109.5 . . ?
O8 C22 H22B 109.5 . . ?
H22A C22 H22B 109.5 . . ?
O8 C22 H22C 109.5 . . ?
H22A C22 H22C 109.5 . . ?
H22B C22 H22C 109.5 . . ?
O11 C23 C24 118.31(17) . . ?
O11 C23 C28 123.62(17) . . ?
C24 C23 C28 118.05(17) . . ?
C25 C24 C23 120.88(19) . . ?
C25 C24 H24A 119.6 . . ?
C23 C24 H24A 119.6 . . ?
C24 C25 C26 121.21(19) . . ?
C24 C25 H25A 119.4 . . ?
C26 C25 H25A 119.4 . . ?
C27 C26 C25 118.48(18) . . ?
C27 C26 H26A 120.8 . . ?
C25 C26 H26A 120.8 . . ?
C26 C27 C28 121.73(19) . . ?
C26 C27 H27A 119.1 . . ?
C28 C27 H27A 119.1 . . ?
C27 C28 C23 119.56(17) . . ?
C27 C28 C29 117.79(17) . . ?
C23 C28 C29 122.49(16) . . ?
N10 C29 C28 123.80(17) . . ?
N10 C29 H29 118.1 . . ?
C28 C29 H29 118.1 . . ?
O12 C30 C31 118.09(18) . . ?
O12 C30 C35 123.43(17) . . ?
C31 C30 C35 118.47(18) . . ?
C32 C31 C30 120.7(2) . . ?
C32 C31 H31A 119.6 . . ?
C30 C31 H31A 119.6 . . ?
C31 C32 C33 120.9(2) . . ?
C31 C32 H32A 119.6 . . ?
C33 C32 H32A 119.6 . . ?
C34 C33 C32 119.1(2) . . ?
C34 C33 H33A 120.5 . . ?
C32 C33 H33A 120.5 . . ?
C33 C34 C35 121.5(2) . . ?
C33 C34 H34A 119.3 . . ?
C35 C34 H34A 119.3 . . ?
C34 C35 C30 119.31(18) . . ?
C34 C35 C36 117.90(18) . . ?
C30 C35 C36 122.76(17) . . ?
N11 C36 C35 123.96(17) . . ?
N11 C36 H36A 118.0 . . ?
C35 C36 H36A 118.0 . . ?
O14 C37 C38 118.17(18) . . ?
O14 C37 C42 123.29(17) . . ?
C38 C37 C42 118.53(18) . . ?
C39 C38 C37 120.7(2) . . ?
C39 C38 H38A 119.6 . . ?
C37 C38 H38A 119.6 . . ?
C38 C39 C40 120.9(2) . . ?
C38 C39 H39A 119.6 . . ?
C40 C39 H39A 119.6 . . ?
C41 C40 C39 119.5(2) . . ?
C41 C40 H40A 120.3 . . ?
C39 C40 H40A 120.3 . . ?
C40 C41 C42 121.3(2) . . ?
C40 C41 H41A 119.4 . . ?
C42 C41 H41A 119.4 . . ?
C41 C42 C37 119.13(18) . . ?
C41 C42 C43 117.45(18) . . ?
C37 C42 C43 123.40(17) . . ?
N12 C43 C42 123.71(18) . . ?
N12 C43 H43A 118.1 . . ?
C42 C43 H43A 118.1 . . ?
O16 C44 H44A 109.5 . . ?
O16 C44 H44B 109.5 . . ?
H44A C44 H44B 109.5 . . ?
O16 C44 H44C 109.5 . . ?
H44A C44 H44C 109.5 . . ?
H44B C44 H44C 109.5 . . ?
O17 C45 H45A 109.5 . . ?
O17 C45 H45B 109.5 . . ?
H45A C45 H45B 109.5 . . ?
O17 C45 H45C 109.5 . . ?
H45A C45 H45C 109.5 . . ?
H45B C45 H45C 109.5 . . ?
C1S O1S H1S 111(2) . . ?
O1S C1S H1S1 109.5 . . ?
O1S C1S H1S2 109.5 . . ?
H1S1 C1S H1S2 109.5 . . ?
O1S C1S H1S3 109.5 . . ?
H1S1 C1S H1S3 109.5 . . ?
H1S2 C1S H1S3 109.5 . . ?
H1W O1W H2W 108(3) . . ?
C2S O2S H2S 107(2) . . ?
O2S C2S H2S1 109.5 . . ?
O2S C2S H2S2 109.5 . . ?
H2S1 C2S H2S2 109.5 . . ?
O2S C2S H2S3 109.5 . . ?
H2S1 C2S H2S3 109.5 . . ?
H2S2 C2S H2S3 109.5 . . ?

loop_
_geom_bond_atom_site_label_1
_geom_bond_atom_site_label_2
_geom_bond_distance
_geom_bond_site_symmetry_2
_geom_bond_publ_flag
Mn1 O1 1.8772(12) . ?
Mn1 O2 1.8814(13) . ?
Mn1 O7 1.9452(13) . ?
Mn1 N1 1.9882(15) . ?
Mn1 N4 2.1957(15) . ?
Mn1 O7 2.4599(13) 2_666 ?
Mn2 O4 1.8633(13) . ?
Mn2 O1 1.8740(13) . ?
Mn2 O3 1.9215(13) . ?
Mn2 N2 2.0014(16) . ?
Mn2 O8 2.2595(15) . ?
Mn2 O10 2.3708(13) . ?
Mn2 Mn3 3.2344(4) . ?
Mn3 O1 1.8703(13) . ?
Mn3 O6 1.8710(13) . ?
Mn3 O5 1.9054(13) . ?
Mn3 N3 2.0038(15) . ?
Mn3 N7 2.2263(16) . ?
Mn4 O11 1.8729(14) . ?
Mn4 O9 1.8865(13) . ?
Mn4 O15 1.9065(13) . ?
Mn4 N10 1.9880(15) . ?
Mn4 N4 2.2221(16) . ?
Mn5 O12 1.8598(14) . ?
Mn5 O9 1.8878(13) . ?
Mn5 O10 1.9704(13) . ?
Mn5 N11 2.0117(15) . ?
Mn5 N7 2.2951(16) . ?
Mn5 O16 2.2975(15) . ?
Mn6 O9 1.8796(13) . ?
Mn6 O13 1.8933(13) . ?
Mn6 O14 1.8942(13) . ?
Mn6 N12 2.0056(16) . ?
Mn6 O17 2.2642(15) . ?
Mn6 O18 2.3138(14) . ?
O2 C1 1.350(2) . ?
O3 N1 1.3725(19) . ?
O4 C8 1.329(2) . ?
O5 N2 1.3759(19) . ?
O6 C15 1.323(2) . ?
O7 N3 1.3917(18) . ?
O7 Mn1 2.4599(13) 2_666 ?
O8 C22 1.397(3) . ?
O8 H8 0.836(18) . ?
O10 N10 1.3902(19) . ?
O11 C23 1.323(2) . ?
O12 C30 1.329(2) . ?
O13 N11 1.3764(19) . ?
O14 C37 1.337(2) . ?
O15 N12 1.3801(19) . ?
O16 C44 1.413(3) . ?
O16 H14 0.82(3) . ?
O17 C45 1.433(3) . ?
O17 H17 0.84(3) . ?
O18 H18B 0.88(3) . ?
O18 H18C 0.80(3) . ?
N1 C7 1.294(2) . ?
N2 C14 1.292(2) . ?
N3 C21 1.287(2) . ?
N4 N5 1.214(2) . ?
N5 N6 1.151(2) . ?
N7 N8 1.267(2) . ?
N8 N9 1.147(3) . ?
N10 C29 1.291(2) . ?
N11 C36 1.292(2) . ?
N12 C43 1.283(2) . ?
C1 C2 1.401(2) . ?
C1 C6 1.409(3) . ?
C2 C3 1.382(3) . ?
C2 H2A 0.9500 . ?
C3 C4 1.400(3) . ?
C3 H3A 0.9500 . ?
C4 C5 1.380(3) . ?
C4 H4A 0.9500 . ?
C5 C6 1.407(3) . ?
C5 H5A 0.9500 . ?
C6 C7 1.443(3) . ?
C7 H7A 0.9500 . ?
C8 C9 1.408(3) . ?
C8 C13 1.410(3) . ?
C9 C10 1.380(3) . ?
C9 H9A 0.9500 . ?
C10 C11 1.397(3) . ?
C10 H10A 0.9500 . ?
C11 C12 1.375(3) . ?
C11 H11A 0.9500 . ?
C12 C13 1.412(3) . ?
C12 H12A 0.9500 . ?
C13 C14 1.446(3) . ?
C14 H14A 0.9500 . ?
C15 C16 1.411(3) . ?
C15 C20 1.418(3) . ?
C16 C17 1.380(3) . ?
C16 H16A 0.9500 . ?
C17 C18 1.393(3) . ?
C17 H17A 0.9500 . ?
C18 C19 1.379(3) . ?
C18 H18A 0.9500 . ?
C19 C20 1.412(3) . ?
C19 H19A 0.9500 . ?
C20 C21 1.439(2) . ?
C21 H21A 0.9500 . ?
C22 H22A 0.9800 . ?
C22 H22B 0.9800 . ?
C22 H22C 0.9800 . ?
C23 C24 1.409(3) . ?
C23 C28 1.416(3) . ?
C24 C25 1.384(3) . ?
C24 H24A 0.9500 . ?
C25 C26 1.401(3) . ?
C25 H25A 0.9500 . ?
C26 C27 1.377(3) . ?
C26 H26A 0.9500 . ?
C27 C28 1.409(3) . ?
C27 H27A 0.9500 . ?
C28 C29 1.444(3) . ?
C29 H29 0.9500 . ?
C30 C31 1.405(3) . ?
C30 C35 1.411(3) . ?
C31 C32 1.385(3) . ?
C31 H31A 0.9500 . ?
C32 C33 1.392(3) . ?
C32 H32A 0.9500 . ?
C33 C34 1.376(3) . ?
C33 H33A 0.9500 . ?
C34 C35 1.408(3) . ?
C34 H34A 0.9500 . ?
C35 C36 1.446(3) . ?
C36 H36A 0.9500 . ?
C37 C38 1.406(3) . ?
C37 C42 1.414(3) . ?
C38 C39 1.380(3) . ?
C38 H38A 0.9500 . ?
C39 C40 1.386(4) . ?
C39 H39A 0.9500 . ?
C40 C41 1.375(3) . ?
C40 H40A 0.9500 . ?
C41 C42 1.407(3) . ?
C41 H41A 0.9500 . ?
C42 C43 1.448(3) . ?
C43 H43A 0.9500 . ?
C44 H44A 0.9800 . ?
C44 H44B 0.9800 . ?
C44 H44C 0.9800 . ?
C45 H45A 0.9800 . ?
C45 H45B 0.9800 . ?
C45 H45C 0.9800 . ?
O1S C1S 1.424(3) . ?
O1S H1S 0.80(3) . ?
C1S H1S1 0.9800 . ?
C1S H1S2 0.9800 . ?
C1S H1S3 0.9800 . ?
O1W H1W 0.86(3) . ?
O1W H2W 0.84(4) . ?
O2S C2S 1.433(3) . ?
O2S H2S 0.78(3) . ?
C2S H2S1 0.9800 . ?
C2S H2S2 0.9800 . ?
C2S H2S3 0.9800 . ?
